data_4329882
loop_
_publ_author_name
'Arunabha Thakur'
'Soumik Sao'
'V. Ramkumar'
'Sundargopal Ghosh'

_publ_section_title
;
 Novel Class of Heterometallic Cubane and Boride Clusters Containing
 Heavier Group 16 Elements
;
_journal_name_full 'Inorganic Chemistry'
_journal_page_first 8322
_journal_page_last 8330
_journal_paper_doi 10.1021/ic3008602
_journal_volume 51
_journal_year 2012
_chemical_formula_sum 'C23 H30 B4 Fe Mo2 O3 Te'
_chemical_formula_weight 773.04
_chemical_name_systematic
;

 ?

;
_space_group_IT_number 14
_symmetry_cell_setting monoclinic
_symmetry_space_group_name_Hall '-P 2yn'
_symmetry_space_group_name_H-M 'P 1 21/n 1'
_atom_sites_solution_hydrogens geom
_atom_sites_solution_primary direct
_atom_sites_solution_secondary difmap
_audit_creation_method SHELXL-97
_cell_angle_alpha 90.00
_cell_angle_beta 90.292(2)
_cell_angle_gamma 90.00
_cell_formula_units_Z 4
_cell_length_a 8.5599(5)
_cell_length_b 15.6973(10)
_cell_length_c 20.8469(11)
_cell_measurement_reflns_used 6723
_cell_measurement_temperature 173(2)
_cell_measurement_theta_max 28.30
_cell_measurement_theta_min 2.35
_cell_volume 2801.1(3)
_computing_cell_refinement 'APEX2/SAINT (Bruker, 2004)'
_computing_data_collection 'APEX2 (Bruker, 2004)'
_computing_data_reduction 'SAINT/XPREP (Bruker, 2004)'
_computing_molecular_graphics 'ORTEP3 (Farrugia, 1997) and Mercury (Bruno et al., 2002)'
_computing_publication_material 'SHELXL-97 (Sheldrick, 2008)'
_computing_structure_refinement 'SHELXL-97 (Sheldrick, 2008)'
_computing_structure_solution 'SIR92 (Altornare et al., 1993)'
_diffrn_ambient_temperature 173(2)
_diffrn_measured_fraction_theta_full 0.943
_diffrn_measured_fraction_theta_max 0.904
_diffrn_measurement_device_type 'Bruker APEXII CCD area detector'
_diffrn_measurement_method 'phi and omega scans'
_diffrn_radiation_monochromator graphite
_diffrn_radiation_source 'fine-focus sealed tube'
_diffrn_radiation_type MoK\a
_diffrn_radiation_wavelength 0.71073
_diffrn_reflns_av_R_equivalents 0.0365
_diffrn_reflns_av_sigmaI/netI 0.0468
_diffrn_reflns_limit_h_max 11
_diffrn_reflns_limit_h_min -10
_diffrn_reflns_limit_k_max 14
_diffrn_reflns_limit_k_min -20
_diffrn_reflns_limit_l_max 24
_diffrn_reflns_limit_l_min -27
_diffrn_reflns_number 19348
_diffrn_reflns_theta_full 25.00
_diffrn_reflns_theta_max 28.39
_diffrn_reflns_theta_min 1.95
_exptl_absorpt_coefficient_mu 2.436
_exptl_absorpt_correction_T_max 0.8290
_exptl_absorpt_correction_T_min 0.7114
_exptl_absorpt_correction_type multi-scan
_exptl_absorpt_process_details 'SADABS (Bruker,2004)'
_exptl_crystal_colour orange
_exptl_crystal_density_diffrn 1.833
_exptl_crystal_description Block
_exptl_crystal_F_000 1496
_exptl_crystal_size_max 0.15
_exptl_crystal_size_mid 0.10
_exptl_crystal_size_min 0.08
_refine_diff_density_max 4.345
_refine_diff_density_min -1.733
_refine_diff_density_rms 0.287
_refine_ls_extinction_method none
_refine_ls_goodness_of_fit_ref 1.108
_refine_ls_hydrogen_treatment constr
_refine_ls_matrix_type full
_refine_ls_number_parameters 317
_refine_ls_number_reflns 6347
_refine_ls_number_restraints 0
_refine_ls_restrained_S_all 1.108
_refine_ls_R_factor_all 0.0837
_refine_ls_R_factor_gt 0.0688
_refine_ls_shift/su_max 0.002
_refine_ls_shift/su_mean 0.000
_refine_ls_structure_factor_coef Fsqd
_refine_ls_weighting_details 'calc w=1/[\s^2^(Fo^2^)+(0.0954P)^2^+52.4850P] where P=(Fo^2^+2Fc^2^)/3'
_refine_ls_weighting_scheme calc
_refine_ls_wR_factor_gt 0.2021
_refine_ls_wR_factor_ref 0.2110
_reflns_number_gt 5102
_reflns_number_total 6347
_reflns_threshold_expression >2sigma(I)
_cod_data_source_file ic3008602_si_001_4.cif
_cod_data_source_block new1
_cod_database_code 4329882

loop_
_symmetry_equiv_pos_as_xyz
'x, y, z'
'-x+1/2, y+1/2, -z+1/2'
'-x, -y, -z'
'x-1/2, -y-1/2, z-1/2'

loop_
_atom_site_label
_atom_site_type_symbol
_atom_site_fract_x
_atom_site_fract_y
_atom_site_fract_z
_atom_site_U_iso_or_equiv
_atom_site_adp_type
_atom_site_occupancy
_atom_site_symmetry_multiplicity
_atom_site_calc_flag
_atom_site_refinement_flags
B1 B 0.3802(14) 0.7243(8) 0.1550(6) 0.027(2) Uani 1 1 d .
B2 B 0.4576(13) 0.7253(7) 0.0776(5) 0.023(2) Uani 1 1 d .
B3 B 0.4582(13) 0.8178(7) 0.1238(5) 0.025(2) Uani 1 1 d .
B4 B 0.6256(14) 0.8752(7) 0.1540(5) 0.026(2) Uani 1 1 d .
C1 C 0.3861(14) 0.7207(7) 0.3005(5) 0.032(2) Uani 1 1 d .
C2 C 0.5372(15) 0.7181(7) 0.3254(6) 0.036(3) Uani 1 1 d .
C3 C 0.6020(13) 0.8023(7) 0.3232(5) 0.030(2) Uani 1 1 d .
C4 C 0.4821(14) 0.8564(7) 0.2986(5) 0.031(2) Uani 1 1 d .
C5 C 0.3504(14) 0.8067(8) 0.2839(6) 0.037(3) Uani 1 1 d .
C6 C 0.2689(17) 0.6483(10) 0.2999(6) 0.049(3) Uani 1 1 d .
H6A H 0.3244 0.5938 0.3020 0.074 Uiso 1 1 calc R
H6B H 0.2066 0.6508 0.2604 0.074 Uiso 1 1 calc R
H6C H 0.1998 0.6535 0.3371 0.074 Uiso 1 1 calc R
C7 C 0.6167(16) 0.6452(8) 0.3587(5) 0.042(3) Uani 1 1 d .
H7A H 0.6136 0.6542 0.4052 0.062 Uiso 1 1 calc R
H7B H 0.7256 0.6418 0.3447 0.062 Uiso 1 1 calc R
H7C H 0.5627 0.5919 0.3480 0.062 Uiso 1 1 calc R
C8 C 0.7556(16) 0.8284(9) 0.3511(6) 0.043(3) Uani 1 1 d .
H8A H 0.7821 0.8858 0.3361 0.065 Uiso 1 1 calc R
H8B H 0.8366 0.7882 0.3374 0.065 Uiso 1 1 calc R
H8C H 0.7491 0.8284 0.3980 0.065 Uiso 1 1 calc R
C9 C 0.4892(19) 0.9531(8) 0.2956(7) 0.052(4) Uani 1 1 d .
H9A H 0.4477 0.9770 0.3354 0.079 Uiso 1 1 calc R
H9B H 0.4266 0.9733 0.2591 0.079 Uiso 1 1 calc R
H9C H 0.5979 0.9712 0.2902 0.079 Uiso 1 1 calc R
C10 C 0.1962(15) 0.8396(11) 0.2603(7) 0.053(4) Uani 1 1 d .
H10A H 0.1452 0.8718 0.2946 0.080 Uiso 1 1 calc R
H10B H 0.1296 0.7916 0.2476 0.080 Uiso 1 1 calc R
H10C H 0.2128 0.8769 0.2232 0.080 Uiso 1 1 calc R
C11 C 0.7224(16) 0.7268(7) -0.0221(5) 0.037(3) Uani 1 1 d .
C12 C 0.8657(16) 0.7262(8) 0.0065(5) 0.037(3) Uani 1 1 d .
C13 C 0.9046(12) 0.8101(7) 0.0262(5) 0.029(2) Uani 1 1 d .
C14 C 0.7737(12) 0.8633(6) 0.0101(5) 0.026(2) Uani 1 1 d .
C15 C 0.6585(12) 0.8122(7) -0.0198(5) 0.029(2) Uani 1 1 d .
C16 C 0.6393(16) 0.6545(8) -0.0575(6) 0.041(3) Uani 1 1 d .
H16A H 0.6889 0.6002 -0.0465 0.061 Uiso 1 1 calc R
H16B H 0.6464 0.6640 -0.1039 0.061 Uiso 1 1 calc R
H16C H 0.5292 0.6531 -0.0449 0.061 Uiso 1 1 calc R
C17 C 0.9813(16) 0.6545(10) 0.0052(7) 0.051(4) Uani 1 1 d .
H17A H 0.9274 0.6013 -0.0057 0.077 Uiso 1 1 calc R
H17B H 1.0309 0.6489 0.0474 0.077 Uiso 1 1 calc R
H17C H 1.0613 0.6664 -0.0271 0.077 Uiso 1 1 calc R
C18 C 1.0580(13) 0.8395(9) 0.0548(6) 0.042(3) Uani 1 1 d .
H18A H 1.1322 0.8514 0.0203 0.062 Uiso 1 1 calc R
H18B H 1.1003 0.7947 0.0827 0.062 Uiso 1 1 calc R
H18C H 1.0410 0.8913 0.0800 0.062 Uiso 1 1 calc R
C19 C 0.7664(16) 0.9594(7) 0.0147(6) 0.043(3) Uani 1 1 d .
H19A H 0.7836 0.9843 -0.0278 0.065 Uiso 1 1 calc R
H19B H 0.8474 0.9796 0.0444 0.065 Uiso 1 1 calc R
H19C H 0.6634 0.9766 0.0305 0.065 Uiso 1 1 calc R
C20 C 0.5081(14) 0.8439(8) -0.0483(5) 0.037(3) Uani 1 1 d .
H20A H 0.5307 0.8833 -0.0835 0.055 Uiso 1 1 calc R
H20B H 0.4478 0.8735 -0.0153 0.055 Uiso 1 1 calc R
H20C H 0.4475 0.7956 -0.0648 0.055 Uiso 1 1 calc R
C21 C 0.5536(14) 0.5526(6) 0.2075(6) 0.033(2) Uani 1 1 d .
C22 C 0.3742(13) 0.5830(7) 0.1109(5) 0.030(2) Uani 1 1 d .
C23 C 0.6643(15) 0.5543(6) 0.0860(5) 0.034(2) Uani 1 1 d .
Fe1 Fe 0.55389(17) 0.62107(8) 0.13897(7) 0.0228(3) Uani 1 1 d .
Mo1 Mo 0.56369(9) 0.76462(5) 0.21849(4) 0.0188(2) Uani 1 1 d .
Mo2 Mo 0.69660(9) 0.76756(5) 0.08813(4) 0.0187(2) Uani 1 1 d .
O1 O 0.5514(12) 0.5040(6) 0.2478(4) 0.050(2) Uani 1 1 d .
O2 O 0.2587(11) 0.5529(6) 0.0936(5) 0.050(2) Uani 1 1 d .
O3 O 0.7266(13) 0.5063(6) 0.0540(4) 0.055(3) Uani 1 1 d .
Te1 Te 0.81993(8) 0.67885(4) 0.18485(3) 0.02446(19) Uani 1 1 d .

loop_
_atom_site_aniso_label
_atom_site_aniso_U_11
_atom_site_aniso_U_22
_atom_site_aniso_U_33
_atom_site_aniso_U_23
_atom_site_aniso_U_13
_atom_site_aniso_U_12
B1 0.024(6) 0.033(6) 0.025(6) 0.003(4) 0.007(5) -0.008(4)
B2 0.018(5) 0.031(6) 0.021(5) 0.001(4) 0.006(5) 0.003(4)
B3 0.022(5) 0.028(5) 0.024(5) 0.006(4) 0.004(5) 0.005(4)
B4 0.032(6) 0.021(5) 0.026(5) 0.007(4) -0.005(5) -0.001(4)
C1 0.045(7) 0.037(6) 0.013(4) 0.006(4) 0.004(5) -0.002(5)
C2 0.041(7) 0.032(6) 0.036(6) -0.011(5) 0.021(6) -0.007(5)
C3 0.035(6) 0.037(6) 0.018(5) -0.008(4) 0.007(4) -0.003(4)
C4 0.034(6) 0.033(6) 0.028(5) -0.008(4) 0.007(5) 0.003(4)
C5 0.026(6) 0.047(7) 0.036(6) -0.003(5) 0.005(5) 0.003(5)
C6 0.046(8) 0.064(9) 0.039(7) 0.007(6) 0.009(6) -0.019(7)
C7 0.057(8) 0.052(7) 0.016(5) 0.012(5) -0.007(5) -0.006(6)
C8 0.053(8) 0.049(7) 0.028(6) -0.008(5) -0.007(6) -0.004(6)
C9 0.072(10) 0.027(6) 0.059(8) -0.011(6) 0.013(8) 0.009(6)
C10 0.031(7) 0.079(10) 0.051(8) 0.000(7) 0.003(6) 0.024(7)
C11 0.055(8) 0.029(6) 0.027(5) 0.003(4) 0.022(6) 0.021(5)
C12 0.052(8) 0.039(6) 0.021(5) 0.009(4) 0.010(5) 0.000(5)
C13 0.024(5) 0.040(6) 0.024(5) 0.015(4) 0.009(4) -0.003(4)
C14 0.026(5) 0.025(5) 0.027(5) 0.012(4) 0.003(4) -0.003(4)
C15 0.022(5) 0.038(6) 0.029(5) 0.012(4) 0.001(4) -0.001(4)
C16 0.051(8) 0.043(7) 0.029(6) -0.010(5) 0.001(6) 0.003(6)
C17 0.034(7) 0.073(10) 0.046(7) 0.020(7) 0.025(6) 0.026(6)
C18 0.025(6) 0.057(8) 0.042(7) 0.017(6) -0.001(5) -0.015(5)
C19 0.052(8) 0.034(6) 0.044(7) 0.019(5) 0.004(6) -0.007(5)
C20 0.032(6) 0.050(7) 0.027(5) 0.016(5) 0.000(5) 0.006(5)
C21 0.040(6) 0.018(5) 0.040(6) -0.002(4) 0.007(5) -0.009(4)
C22 0.036(6) 0.026(5) 0.029(5) -0.008(4) 0.003(5) -0.007(4)
C23 0.051(7) 0.016(5) 0.035(6) -0.002(4) 0.011(5) 0.001(4)
Fe1 0.0250(7) 0.0172(6) 0.0264(7) -0.0007(5) 0.0019(6) -0.0026(5)
Mo1 0.0193(4) 0.0180(4) 0.0193(4) -0.0012(3) 0.0006(3) -0.0009(3)
Mo2 0.0160(4) 0.0183(4) 0.0217(4) 0.0031(3) 0.0012(3) 0.0002(3)
O1 0.066(6) 0.036(5) 0.048(5) 0.013(4) 0.007(5) -0.007(4)
O2 0.045(5) 0.038(5) 0.067(6) -0.007(4) -0.009(5) -0.010(4)
O3 0.083(7) 0.037(5) 0.045(5) -0.005(4) 0.017(5) 0.014(5)
Te1 0.0208(3) 0.0242(3) 0.0284(3) 0.0049(2) -0.0012(3) 0.0027(2)

loop_
_atom_type_symbol
_atom_type_description
_atom_type_scat_dispersion_real
_atom_type_scat_dispersion_imag
_atom_type_scat_source
C C 0.0033 0.0016 'International Tables Vol C Tables 4.2.6.8 and 6.1.1.4'
H H 0.0000 0.0000 'International Tables Vol C Tables 4.2.6.8 and 6.1.1.4'
B B 0.0013 0.0007 'International Tables Vol C Tables 4.2.6.8 and 6.1.1.4'
O O 0.0106 0.0060 'International Tables Vol C Tables 4.2.6.8 and 6.1.1.4'
Fe Fe 0.3463 0.8444 'International Tables Vol C Tables 4.2.6.8 and 6.1.1.4'
Mo Mo -1.6832 0.6857 'International Tables Vol C Tables 4.2.6.8 and 6.1.1.4'
Te Te -0.5308 1.6751 'International Tables Vol C Tables 4.2.6.8 and 6.1.1.4'

loop_
_geom_angle_atom_site_label_1
_geom_angle_atom_site_label_2
_geom_angle_atom_site_label_3
_geom_angle
B3 B1 B2 59.9(7)
B3 B1 Mo1 72.6(6)
B2 B1 Mo1 106.7(7)
B3 B1 Fe1 107.5(7)
B2 B1 Fe1 67.1(6)
Mo1 B1 Fe1 79.6(4)
B3 B2 B1 59.8(7)
B3 B2 Mo2 71.8(6)
B1 B2 Mo2 105.8(7)
B3 B2 Fe1 107.1(6)
B1 B2 Fe1 66.7(6)
Mo2 B2 Fe1 79.6(4)
B1 B3 B2 60.2(7)
B1 B3 B4 126.6(8)
B2 B3 B4 127.5(9)
B1 B3 Mo2 100.0(6)
B2 B3 Mo2 62.5(5)
B4 B3 Mo2 65.3(5)
B1 B3 Mo1 61.7(5)
B2 B3 Mo1 99.8(6)
B4 B3 Mo1 65.0(5)
Mo2 B3 Mo1 79.1(3)
B3 B4 Mo1 68.6(5)
B3 B4 Mo2 68.3(5)
Mo1 B4 Mo2 81.5(4)
C2 C1 C5 108.5(10)
C2 C1 C6 126.5(11)
C5 C1 C6 124.5(11)
C2 C1 Mo1 71.5(7)
C5 C1 Mo1 72.0(6)
C6 C1 Mo1 129.3(8)
C1 C2 C3 108.6(11)
C1 C2 C7 127.9(11)
C3 C2 C7 122.9(11)
C1 C2 Mo1 74.4(7)
C3 C2 Mo1 69.2(6)
C7 C2 Mo1 128.9(8)
C4 C3 C2 106.4(10)
C4 C3 C8 127.5(11)
C2 C3 C8 125.5(11)
C4 C3 Mo1 73.1(6)
C2 C3 Mo1 74.8(6)
C8 C3 Mo1 124.4(8)
C5 C4 C3 108.9(10)
C5 C4 C9 125.3(11)
C3 C4 C9 125.5(11)
C5 C4 Mo1 75.0(7)
C3 C4 Mo1 70.7(6)
C9 C4 Mo1 125.4(9)
C4 C5 C1 107.6(10)
C4 C5 C10 125.8(12)
C1 C5 C10 126.4(12)
C4 C5 Mo1 70.2(6)
C1 C5 Mo1 73.3(7)
C10 C5 Mo1 125.8(9)
C1 C6 H6A 109.5
C1 C6 H6B 109.5
H6A C6 H6B 109.5
C1 C6 H6C 109.5
H6A C6 H6C 109.5
H6B C6 H6C 109.5
C2 C7 H7A 109.5
C2 C7 H7B 109.5
H7A C7 H7B 109.5
C2 C7 H7C 109.5
H7A C7 H7C 109.5
H7B C7 H7C 109.5
C3 C8 H8A 109.5
C3 C8 H8B 109.5
H8A C8 H8B 109.5
C3 C8 H8C 109.5
H8A C8 H8C 109.5
H8B C8 H8C 109.5
C4 C9 H9A 109.5
C4 C9 H9B 109.5
H9A C9 H9B 109.5
C4 C9 H9C 109.5
H9A C9 H9C 109.5
H9B C9 H9C 109.5
C5 C10 H10A 109.5
C5 C10 H10B 109.5
H10A C10 H10B 109.5
C5 C10 H10C 109.5
H10A C10 H10C 109.5
H10B C10 H10C 109.5
C12 C11 C15 109.5(11)
C12 C11 C16 128.5(10)
C15 C11 C16 121.8(11)
C12 C11 Mo2 70.7(7)
C15 C11 Mo2 71.7(6)
C16 C11 Mo2 128.1(8)
C11 C12 C13 109.2(10)
C11 C12 C17 126.3(12)
C13 C12 C17 123.3(12)
C11 C12 Mo2 75.8(7)
C13 C12 Mo2 71.1(6)
C17 C12 Mo2 129.5(8)
C12 C13 C14 106.9(10)
C12 C13 C18 126.8(11)
C14 C13 C18 126.2(11)
C12 C13 Mo2 73.3(6)
C14 C13 Mo2 72.2(6)
C18 C13 Mo2 122.6(8)
C15 C14 C13 108.4(9)
C15 C14 C19 124.4(10)
C13 C14 C19 126.7(10)
C15 C14 Mo2 75.0(6)
C13 C14 Mo2 71.5(5)
C19 C14 Mo2 126.2(8)
C14 C15 C11 106.0(10)
C14 C15 C20 125.6(10)
C11 C15 C20 128.2(11)
C14 C15 Mo2 70.0(6)
C11 C15 Mo2 73.0(6)
C20 C15 Mo2 125.8(8)
C11 C16 H16A 109.5
C11 C16 H16B 109.5
H16A C16 H16B 109.5
C11 C16 H16C 109.5
H16A C16 H16C 109.5
H16B C16 H16C 109.5
C12 C17 H17A 109.5
C12 C17 H17B 109.5
H17A C17 H17B 109.5
C12 C17 H17C 109.5
H17A C17 H17C 109.5
H17B C17 H17C 109.5
C13 C18 H18A 109.5
C13 C18 H18B 109.5
H18A C18 H18B 109.5
C13 C18 H18C 109.5
H18A C18 H18C 109.5
H18B C18 H18C 109.5
C14 C19 H19A 109.5
C14 C19 H19B 109.5
H19A C19 H19B 109.5
C14 C19 H19C 109.5
H19A C19 H19C 109.5
H19B C19 H19C 109.5
C15 C20 H20A 109.5
C15 C20 H20B 109.5
H20A C20 H20B 109.5
C15 C20 H20C 109.5
H20A C20 H20C 109.5
H20B C20 H20C 109.5
O1 C21 Fe1 174.7(10)
O2 C22 Fe1 175.7(11)
O3 C23 Fe1 174.1(11)
C22 Fe1 C21 93.3(5)
C22 Fe1 C23 93.4(5)
C21 Fe1 C23 98.2(5)
C22 Fe1 B1 73.3(5)
C21 Fe1 B1 108.3(5)
C23 Fe1 B1 150.7(5)
C22 Fe1 B2 74.7(5)
C21 Fe1 B2 153.7(5)
C23 Fe1 B2 105.6(5)
B1 Fe1 B2 46.2(4)
C22 Fe1 Te1 178.2(4)
C21 Fe1 Te1 85.5(4)
C23 Fe1 Te1 88.1(4)
B1 Fe1 Te1 105.8(3)
B2 Fe1 Te1 105.8(3)
C22 Fe1 Mo1 119.8(4)
C21 Fe1 Mo1 90.6(3)
C23 Fe1 Mo1 145.1(4)
B1 Fe1 Mo1 48.9(3)
B2 Fe1 Mo1 76.1(3)
Te1 Fe1 Mo1 58.87(4)
C22 Fe1 Mo2 122.4(4)
C21 Fe1 Mo2 142.6(3)
C23 Fe1 Mo2 90.8(4)
B1 Fe1 Mo2 75.7(3)
B2 Fe1 Mo2 49.1(3)
Te1 Fe1 Mo2 58.52(3)
Mo1 Fe1 Mo2 63.47(4)
B1 Mo1 B4 91.9(4)
B1 Mo1 C3 140.1(4)
B4 Mo1 C3 109.7(4)
B1 Mo1 C4 113.9(4)
B4 Mo1 C4 91.4(4)
C3 Mo1 C4 36.1(4)
B1 Mo1 B3 45.7(4)
B4 Mo1 B3 46.3(4)
C3 Mo1 B3 140.6(4)
C4 Mo1 B3 105.8(4)
B1 Mo1 C2 114.7(4)
B4 Mo1 C2 145.5(4)
C3 Mo1 C2 36.0(4)
C4 Mo1 C2 58.7(4)
B3 Mo1 C2 151.2(4)
B1 Mo1 C5 82.7(4)
B4 Mo1 C5 108.1(4)
C3 Mo1 C5 59.1(4)
C4 Mo1 C5 34.8(4)
B3 Mo1 C5 95.2(4)
C2 Mo1 C5 57.7(4)
B1 Mo1 C1 83.7(4)
B4 Mo1 C1 142.9(4)
C3 Mo1 C1 58.7(4)
C4 Mo1 C1 58.0(4)
B3 Mo1 C1 117.7(4)
C2 Mo1 C1 34.0(4)
C5 Mo1 C1 34.8(4)
B1 Mo1 Te1 106.8(3)
B4 Mo1 Te1 92.0(3)
C3 Mo1 Te1 105.5(3)
C4 Mo1 Te1 139.0(3)
B3 Mo1 Te1 105.9(3)
C2 Mo1 Te1 100.1(3)
C5 Mo1 Te1 157.6(3)
C1 Mo1 Te1 124.6(3)
B1 Mo1 Fe1 51.5(3)
B4 Mo1 Fe1 105.8(3)
C3 Mo1 Fe1 141.1(3)
C4 Mo1 Fe1 156.9(3)
B3 Mo1 Fe1 77.0(3)
C2 Mo1 Fe1 107.9(3)
C5 Mo1 Fe1 122.9(3)
C1 Mo1 Fe1 100.0(3)
Te1 Mo1 Fe1 57.36(4)
B1 Mo1 Mo2 73.8(3)
B4 Mo1 Mo2 49.3(3)
C3 Mo1 Mo2 145.3(3)
C4 Mo1 Mo2 140.6(3)
B3 Mo1 Mo2 50.3(3)
C2 Mo1 Mo2 156.2(3)
C5 Mo1 Mo2 145.5(3)
C1 Mo1 Mo2 155.6(3)
Te1 Mo1 Mo2 56.30(3)
Fe1 Mo1 Mo2 58.52(4)
B2 Mo2 B4 92.0(4)
B2 Mo2 C13 140.0(4)
B4 Mo2 C13 109.5(4)
B2 Mo2 C14 113.7(4)
B4 Mo2 C14 91.1(4)
C13 Mo2 C14 36.2(4)
B2 Mo2 B3 45.7(4)
B4 Mo2 B3 46.4(4)
C13 Mo2 B3 140.0(4)
C14 Mo2 B3 105.0(4)
B2 Mo2 C12 115.5(4)
B4 Mo2 C12 145.1(4)
C13 Mo2 C12 35.6(4)
C14 Mo2 C12 59.2(4)
B3 Mo2 C12 151.8(4)
B2 Mo2 C15 82.5(4)
B4 Mo2 C15 108.6(4)
C13 Mo2 C15 59.1(4)
C14 Mo2 C15 35.0(4)
B3 Mo2 C15 95.0(4)
C12 Mo2 C15 58.3(4)
B2 Mo2 C11 85.0(4)
B4 Mo2 C11 143.8(4)
C13 Mo2 C11 57.6(4)
C14 Mo2 C11 58.1(4)
B3 Mo2 C11 119.0(4)
C12 Mo2 C11 33.4(4)
C15 Mo2 C11 35.3(4)
B2 Mo2 Te1 106.7(3)
B4 Mo2 Te1 92.2(3)
C13 Mo2 Te1 105.8(3)
C14 Mo2 Te1 139.3(3)
B3 Mo2 Te1 106.4(3)
C12 Mo2 Te1 99.3(3)
C15 Mo2 Te1 157.2(3)
C11 Mo2 Te1 123.2(3)
B2 Mo2 Fe1 51.3(3)
B4 Mo2 Fe1 105.3(3)
C13 Mo2 Fe1 141.8(3)
C14 Mo2 Fe1 157.2(3)
B3 Mo2 Fe1 76.9(3)
C12 Mo2 Fe1 108.6(3)
C15 Mo2 Fe1 122.6(3)
C11 Mo2 Fe1 100.7(3)
Te1 Mo2 Fe1 57.24(3)
B2 Mo2 Mo1 73.7(3)
B4 Mo2 Mo1 49.2(3)
C13 Mo2 Mo1 145.4(3)
C14 Mo2 Mo1 140.4(3)
B3 Mo2 Mo1 50.6(3)
C12 Mo2 Mo1 155.6(3)
C15 Mo2 Mo1 145.5(3)
C11 Mo2 Mo1 156.4(3)
Te1 Mo2 Mo1 56.51(3)
Fe1 Mo2 Mo1 58.02(4)
Fe1 Te1 Mo2 64.25(4)
Fe1 Te1 Mo1 63.77(4)
Mo2 Te1 Mo1 67.19(3)

loop_
_geom_bond_atom_site_label_1
_geom_bond_atom_site_label_2
_geom_bond_distance
B1 B3 1.741(16)
B1 B2 1.749(16)
B1 Mo1 2.144(12)
B1 Fe1 2.226(13)
B2 B3 1.743(16)
B2 Mo2 2.161(11)
B2 Fe1 2.232(11)
B3 B4 1.803(16)
B3 Mo2 2.314(11)
B3 Mo1 2.323(11)
B4 Mo1 2.261(11)
B4 Mo2 2.262(12)
C1 C2 1.392(17)
C1 C5 1.426(16)
C1 C6 1.516(17)
C1 Mo1 2.394(11)
C2 C3 1.435(15)
C2 C7 1.500(17)
C2 Mo1 2.358(12)
C3 C4 1.426(16)
C3 C8 1.492(16)
C3 Mo1 2.284(10)
C4 C5 1.404(16)
C4 C9 1.520(16)
C4 Mo1 2.316(10)
C5 C10 1.499(16)
C5 Mo1 2.378(12)
C6 H6A 0.9800
C6 H6B 0.9800
C6 H6C 0.9800
C7 H7A 0.9800
C7 H7B 0.9800
C7 H7C 0.9800
C8 H8A 0.9800
C8 H8B 0.9800
C8 H8C 0.9800
C9 H9A 0.9800
C9 H9B 0.9800
C9 H9C 0.9800
C10 H10A 0.9800
C10 H10B 0.9800
C10 H10C 0.9800
C11 C12 1.361(18)
C11 C15 1.448(15)
C11 C16 1.528(17)
C11 Mo2 2.396(11)
C12 C13 1.419(17)
C12 C17 1.498(17)
C12 Mo2 2.332(12)
C13 C14 1.435(14)
C13 C18 1.512(15)
C13 Mo2 2.304(10)
C14 C15 1.414(15)
C14 C19 1.514(15)
C14 Mo2 2.313(9)
C15 C20 1.500(15)
C15 Mo2 2.378(10)
C16 H16A 0.9800
C16 H16B 0.9800
C16 H16C 0.9800
C17 H17A 0.9800
C17 H17B 0.9800
C17 H17C 0.9800
C18 H18A 0.9800
C18 H18B 0.9800
C18 H18C 0.9800
C19 H19A 0.9800
C19 H19B 0.9800
C19 H19C 0.9800
C20 H20A 0.9800
C20 H20B 0.9800
C20 H20C 0.9800
C21 O1 1.136(13)
C21 Fe1 1.787(11)
C22 O2 1.152(13)
C22 Fe1 1.749(11)
C23 O3 1.141(14)
C23 Fe1 1.795(11)
Fe1 Te1 2.6270(15)
Fe1 Mo1 2.7985(16)
Fe1 Mo2 2.8136(16)
Mo1 Te1 2.6704(10)
Mo1 Mo2 2.9518(11)
Mo2 Te1 2.6641(10)

loop_
_geom_torsion_atom_site_label_1
_geom_torsion_atom_site_label_2
_geom_torsion_atom_site_label_3
_geom_torsion_atom_site_label_4
_geom_torsion
Mo1 B1 B2 B3 -57.7(6)
Fe1 B1 B2 B3 -128.4(6)
B3 B1 B2 Mo2 57.3(6)
Mo1 B1 B2 Mo2 -0.3(8)
Fe1 B1 B2 Mo2 -71.0(4)
B3 B1 B2 Fe1 128.4(6)
Mo1 B1 B2 Fe1 70.7(5)
Mo1 B1 B3 B2 122.0(7)
Fe1 B1 B3 B2 49.2(6)
B2 B1 B3 B4 -116.7(11)
Mo1 B1 B3 B4 5.2(10)
Fe1 B1 B3 B4 -67.5(11)
B2 B1 B3 Mo2 -50.2(6)
Mo1 B1 B3 Mo2 71.8(4)
Fe1 B1 B3 Mo2 -1.0(7)
B2 B1 B3 Mo1 -122.0(7)
Fe1 B1 B3 Mo1 -72.7(5)
Mo2 B2 B3 B1 -121.5(6)
Fe1 B2 B3 B1 -48.9(6)
B1 B2 B3 B4 115.3(11)
Mo2 B2 B3 B4 -6.2(9)
Fe1 B2 B3 B4 66.4(11)
B1 B2 B3 Mo2 121.5(6)
Fe1 B2 B3 Mo2 72.6(5)
B1 B2 B3 Mo1 49.3(6)
Mo2 B2 B3 Mo1 -72.2(4)
Fe1 B2 B3 Mo1 0.4(7)
B1 B3 B4 Mo1 -5.1(9)
B2 B3 B4 Mo1 -83.0(9)
Mo2 B3 B4 Mo1 -89.1(3)
B1 B3 B4 Mo2 84.0(10)
B2 B3 B4 Mo2 6.1(9)
Mo1 B3 B4 Mo2 89.1(3)
C5 C1 C2 C3 -1.8(12)
C6 C1 C2 C3 -173.2(11)
Mo1 C1 C2 C3 61.2(8)
C5 C1 C2 C7 169.5(11)
C6 C1 C2 C7 -1.9(19)
Mo1 C1 C2 C7 -127.6(12)
C5 C1 C2 Mo1 -62.9(8)
C6 C1 C2 Mo1 125.6(12)
C1 C2 C3 C4 2.4(12)
C7 C2 C3 C4 -169.4(10)
Mo1 C2 C3 C4 66.9(7)
C1 C2 C3 C8 173.8(10)
C7 C2 C3 C8 2.0(18)
Mo1 C2 C3 C8 -121.7(11)
C1 C2 C3 Mo1 -64.5(8)
C7 C2 C3 Mo1 123.7(11)
C2 C3 C4 C5 -2.1(13)
C8 C3 C4 C5 -173.3(11)
Mo1 C3 C4 C5 65.9(8)
C2 C3 C4 C9 171.7(11)
C8 C3 C4 C9 0.5(19)
Mo1 C3 C4 C9 -120.3(12)
C2 C3 C4 Mo1 -68.0(7)
C8 C3 C4 Mo1 120.8(11)
C3 C4 C5 C1 1.1(13)
C9 C4 C5 C1 -172.8(11)
Mo1 C4 C5 C1 64.2(8)
C3 C4 C5 C10 176.4(11)
C9 C4 C5 C10 3(2)
Mo1 C4 C5 C10 -120.5(13)
C3 C4 C5 Mo1 -63.1(8)
C9 C4 C5 Mo1 123.0(12)
C2 C1 C5 C4 0.4(13)
C6 C1 C5 C4 172.1(11)
Mo1 C1 C5 C4 -62.2(8)
C2 C1 C5 C10 -174.9(12)
C6 C1 C5 C10 -3.2(19)
Mo1 C1 C5 C10 122.5(13)
C2 C1 C5 Mo1 62.6(8)
C6 C1 C5 Mo1 -125.7(11)
C15 C11 C12 C13 -2.3(13)
C16 C11 C12 C13 172.4(11)
Mo2 C11 C12 C13 -63.8(8)
C15 C11 C12 C17 -169.6(11)
C16 C11 C12 C17 5(2)
Mo2 C11 C12 C17 128.9(12)
C15 C11 C12 Mo2 61.5(8)
C16 C11 C12 Mo2 -123.8(12)
C11 C12 C13 C14 2.0(12)
C17 C12 C13 C14 169.8(10)
Mo2 C12 C13 C14 -64.9(7)
C11 C12 C13 C18 -174.6(11)
C17 C12 C13 C18 -6.8(17)
Mo2 C12 C13 C18 118.6(11)
C11 C12 C13 Mo2 66.9(8)
C17 C12 C13 Mo2 -125.3(11)
C12 C13 C14 C15 -0.9(12)
C18 C13 C14 C15 175.6(10)
Mo2 C13 C14 C15 -66.5(7)
C12 C13 C14 C19 -172.5(11)
C18 C13 C14 C19 4.0(18)
Mo2 C13 C14 C19 121.9(11)
C12 C13 C14 Mo2 65.6(7)
C18 C13 C14 Mo2 -117.9(11)
C13 C14 C15 C11 -0.4(12)
C19 C14 C15 C11 171.5(10)
Mo2 C14 C15 C11 -64.6(7)
C13 C14 C15 C20 -175.4(10)
C19 C14 C15 C20 -3.5(18)
Mo2 C14 C15 C20 120.4(11)
C13 C14 C15 Mo2 64.2(7)
C19 C14 C15 Mo2 -123.9(11)
C12 C11 C15 C14 1.6(13)
C16 C11 C15 C14 -173.4(10)
Mo2 C11 C15 C14 62.6(7)
C12 C11 C15 C20 176.5(11)
C16 C11 C15 C20 1.4(18)
Mo2 C11 C15 C20 -122.6(11)
C12 C11 C15 Mo2 -60.9(8)
C16 C11 C15 Mo2 124.0(11)
O2 C22 Fe1 C21 -38(14)
O2 C22 Fe1 C23 60(14)
O2 C22 Fe1 B1 -146(14)
O2 C22 Fe1 B2 165(14)
O2 C22 Fe1 Te1 -87(19)
O2 C22 Fe1 Mo1 -131(14)
O2 C22 Fe1 Mo2 153(14)
O1 C21 Fe1 C22 52(12)
O1 C21 Fe1 C23 -42(12)
O1 C21 Fe1 B1 126(12)
O1 C21 Fe1 B2 113(12)
O1 C21 Fe1 Te1 -129(12)
O1 C21 Fe1 Mo1 172(12)
O1 C21 Fe1 Mo2 -144(12)
O3 C23 Fe1 C22 -48(11)
O3 C23 Fe1 C21 46(11)
O3 C23 Fe1 B1 -109(11)
O3 C23 Fe1 B2 -123(11)
O3 C23 Fe1 Te1 131(11)
O3 C23 Fe1 Mo1 149(11)
O3 C23 Fe1 Mo2 -170(11)
B3 B1 Fe1 C22 -130.0(8)
B2 B1 Fe1 C22 -84.7(6)
Mo1 B1 Fe1 C22 162.1(5)
B3 B1 Fe1 C21 142.0(7)
B2 B1 Fe1 C21 -172.6(6)
Mo1 B1 Fe1 C21 74.2(5)
B3 B1 Fe1 C23 -64.2(12)
B2 B1 Fe1 C23 -18.8(12)
Mo1 B1 Fe1 C23 -132.0(9)
B3 B1 Fe1 B2 -45.3(7)
Mo1 B1 Fe1 B2 -113.2(6)
B3 B1 Fe1 Te1 51.6(7)
B2 B1 Fe1 Te1 97.0(5)
Mo1 B1 Fe1 Te1 -16.3(3)
B3 B1 Fe1 Mo1 67.9(6)
B2 B1 Fe1 Mo1 113.2(6)
B3 B1 Fe1 Mo2 0.8(6)
B2 B1 Fe1 Mo2 46.2(5)
Mo1 B1 Fe1 Mo2 -67.1(2)
B3 B2 Fe1 C22 126.4(8)
B1 B2 Fe1 C22 81.3(6)
Mo2 B2 Fe1 C22 -166.4(5)
B3 B2 Fe1 C21 61.2(13)
B1 B2 Fe1 C21 16.0(12)
Mo2 B2 Fe1 C21 128.3(9)
B3 B2 Fe1 C23 -144.3(7)
B1 B2 Fe1 C23 170.6(6)
Mo2 B2 Fe1 C23 -77.1(5)
B3 B2 Fe1 B1 45.2(7)
Mo2 B2 Fe1 B1 112.3(6)
B3 B2 Fe1 Te1 -51.8(7)
B1 B2 Fe1 Te1 -96.9(5)
Mo2 B2 Fe1 Te1 15.4(3)
B3 B2 Fe1 Mo1 -0.4(6)
B1 B2 Fe1 Mo1 -45.5(5)
Mo2 B2 Fe1 Mo1 66.8(2)
B3 B2 Fe1 Mo2 -67.1(6)
B1 B2 Fe1 Mo2 -112.3(6)
B3 B1 Mo1 B4 -3.4(6)
B2 B1 Mo1 B4 46.7(7)
Fe1 B1 Mo1 B4 108.8(4)
B3 B1 Mo1 C3 121.1(7)
B2 B1 Mo1 C3 171.1(6)
Fe1 B1 Mo1 C3 -126.8(6)
B3 B1 Mo1 C4 89.0(6)
B2 B1 Mo1 C4 139.0(7)
Fe1 B1 Mo1 C4 -158.9(3)
B2 B1 Mo1 B3 50.0(7)
Fe1 B1 Mo1 B3 112.1(6)
B3 B1 Mo1 C2 154.0(5)
B2 B1 Mo1 C2 -155.9(6)
Fe1 B1 Mo1 C2 -93.8(4)
B3 B1 Mo1 C5 104.7(6)
B2 B1 Mo1 C5 154.7(7)
Fe1 B1 Mo1 C5 -143.2(4)
B3 B1 Mo1 C1 139.7(6)
B2 B1 Mo1 C1 -170.3(7)
Fe1 B1 Mo1 C1 -108.2(4)
B3 B1 Mo1 Te1 -96.1(5)
B2 B1 Mo1 Te1 -46.0(7)
Fe1 B1 Mo1 Te1 16.1(3)
B3 B1 Mo1 Fe1 -112.1(6)
B2 B1 Mo1 Fe1 -62.1(6)
B3 B1 Mo1 Mo2 -49.8(5)
B2 B1 Mo1 Mo2 0.2(6)
Fe1 B1 Mo1 Mo2 62.4(2)
B3 B4 Mo1 B1 3.3(6)
Mo2 B4 Mo1 B1 -66.6(4)
B3 B4 Mo1 C3 -142.5(6)
Mo2 B4 Mo1 C3 147.5(4)
B3 B4 Mo1 C4 -110.7(6)
Mo2 B4 Mo1 C4 179.3(4)
Mo2 B4 Mo1 B3 -70.0(5)
B3 B4 Mo1 C2 -138.6(7)
Mo2 B4 Mo1 C2 151.4(6)
B3 B4 Mo1 C5 -79.6(6)
Mo2 B4 Mo1 C5 -149.6(4)
B3 B4 Mo1 C1 -78.7(8)
Mo2 B4 Mo1 C1 -148.7(5)
B3 B4 Mo1 Te1 110.2(5)
Mo2 B4 Mo1 Te1 40.3(3)
B3 B4 Mo1 Fe1 53.6(5)
Mo2 B4 Mo1 Fe1 -16.3(3)
B3 B4 Mo1 Mo2 70.0(5)
C4 C3 Mo1 B1 -55.5(10)
C2 C3 Mo1 B1 57.4(10)
C8 C3 Mo1 B1 -179.7(9)
C4 C3 Mo1 B4 63.4(8)
C2 C3 Mo1 B4 176.2(7)
C8 C3 Mo1 B4 -60.8(11)
C2 C3 Mo1 C4 112.8(10)
C8 C3 Mo1 C4 -124.2(13)
C4 C3 Mo1 B3 19.5(10)
C2 C3 Mo1 B3 132.3(8)
C8 C3 Mo1 B3 -104.8(11)
C4 C3 Mo1 C2 -112.8(10)
C8 C3 Mo1 C2 122.9(13)
C4 C3 Mo1 C5 -36.4(7)
C2 C3 Mo1 C5 76.4(7)
C8 C3 Mo1 C5 -160.7(12)
C4 C3 Mo1 C1 -77.3(7)
C2 C3 Mo1 C1 35.6(7)
C8 C3 Mo1 C1 158.5(11)
C4 C3 Mo1 Te1 161.4(6)
C2 C3 Mo1 Te1 -85.8(7)
C8 C3 Mo1 Te1 37.1(10)
C4 C3 Mo1 Fe1 -141.8(6)
C2 C3 Mo1 Fe1 -29.0(9)
C8 C3 Mo1 Fe1 93.9(10)
C4 C3 Mo1 Mo2 109.0(7)
C2 C3 Mo1 Mo2 -138.2(6)
C8 C3 Mo1 Mo2 -15.3(13)
C5 C4 Mo1 B1 28.1(8)
C3 C4 Mo1 B1 144.7(7)
C9 C4 Mo1 B1 -94.9(11)
C5 C4 Mo1 B4 120.7(7)
C3 C4 Mo1 B4 -122.6(7)
C9 C4 Mo1 B4 -2.2(11)
C5 C4 Mo1 C3 -116.6(10)
C9 C4 Mo1 C3 120.4(14)
C5 C4 Mo1 B3 76.1(8)
C3 C4 Mo1 B3 -167.3(7)
C9 C4 Mo1 B3 -46.9(12)
C5 C4 Mo1 C2 -77.3(8)
C3 C4 Mo1 C2 39.3(7)
C9 C4 Mo1 C2 159.7(13)
C3 C4 Mo1 C5 116.6(10)
C9 C4 Mo1 C5 -123.0(14)
C5 C4 Mo1 C1 -37.1(7)
C3 C4 Mo1 C1 79.6(7)
C9 C4 Mo1 C1 -160.1(12)
C5 C4 Mo1 Te1 -144.6(6)
C3 C4 Mo1 Te1 -27.9(9)
C9 C4 Mo1 Te1 92.4(11)
C5 C4 Mo1 Fe1 -17.8(12)
C3 C4 Mo1 Fe1 98.8(9)
C9 C4 Mo1 Fe1 -140.8(9)
C5 C4 Mo1 Mo2 121.5(7)
C3 C4 Mo1 Mo2 -121.8(6)
C9 C4 Mo1 Mo2 -1.5(13)
B2 B3 Mo1 B1 -48.4(7)
B4 B3 Mo1 B1 -175.4(9)
Mo2 B3 Mo1 B1 -107.7(6)
B1 B3 Mo1 B4 175.4(9)
B2 B3 Mo1 B4 127.0(9)
Mo2 B3 Mo1 B4 67.7(5)
B1 B3 Mo1 C3 -120.1(7)
B2 B3 Mo1 C3 -168.4(6)
B4 B3 Mo1 C3 64.6(8)
Mo2 B3 Mo1 C3 132.3(5)
B1 B3 Mo1 C4 -108.3(6)
B2 B3 Mo1 C4 -156.6(6)
B4 B3 Mo1 C4 76.4(6)
Mo2 B3 Mo1 C4 144.0(4)
B1 B3 Mo1 C2 -55.7(10)
B2 B3 Mo1 C2 -104.0(9)
B4 B3 Mo1 C2 129.0(8)
Mo2 B3 Mo1 C2 -163.4(6)
B1 B3 Mo1 C5 -74.5(6)
B2 B3 Mo1 C5 -122.9(7)
B4 B3 Mo1 C5 110.1(6)
Mo2 B3 Mo1 C5 177.8(4)
B1 B3 Mo1 C1 -46.6(7)
B2 B3 Mo1 C1 -95.0(7)
B4 B3 Mo1 C1 138.0(6)
Mo2 B3 Mo1 C1 -154.3(3)
B1 B3 Mo1 Te1 98.1(5)
B2 B3 Mo1 Te1 49.8(6)
B4 B3 Mo1 Te1 -77.2(5)
Mo2 B3 Mo1 Te1 -9.5(3)
B1 B3 Mo1 Fe1 48.0(5)
B2 B3 Mo1 Fe1 -0.3(5)
B4 B3 Mo1 Fe1 -127.3(5)
Mo2 B3 Mo1 Fe1 -59.6(2)
B1 B3 Mo1 Mo2 107.7(6)
B2 B3 Mo1 Mo2 59.3(5)
B4 B3 Mo1 Mo2 -67.7(5)
C1 C2 Mo1 B1 -26.1(8)
C3 C2 Mo1 B1 -143.5(7)
C7 C2 Mo1 B1 100.3(11)
C1 C2 Mo1 B4 111.1(9)
C3 C2 Mo1 B4 -6.3(12)
C7 C2 Mo1 B4 -122.4(11)
C1 C2 Mo1 C3 117.4(10)
C7 C2 Mo1 C3 -116.1(14)
C1 C2 Mo1 C4 77.9(7)
C3 C2 Mo1 C4 -39.5(7)
C7 C2 Mo1 C4 -155.6(12)
C1 C2 Mo1 B3 14.5(12)
C3 C2 Mo1 B3 -103.0(10)
C7 C2 Mo1 B3 140.9(11)
C1 C2 Mo1 C5 36.8(7)
C3 C2 Mo1 C5 -80.6(7)
C7 C2 Mo1 C5 163.2(12)
C3 C2 Mo1 C1 -117.4(10)
C7 C2 Mo1 C1 126.4(13)
C1 C2 Mo1 Te1 -140.0(6)
C3 C2 Mo1 Te1 102.5(7)
C7 C2 Mo1 Te1 -13.6(11)
C1 C2 Mo1 Fe1 -81.2(6)
C3 C2 Mo1 Fe1 161.3(6)
C7 C2 Mo1 Fe1 45.2(11)
C1 C2 Mo1 Mo2 -132.5(7)
C3 C2 Mo1 Mo2 110.1(8)
C7 C2 Mo1 Mo2 -6.1(16)
C4 C5 Mo1 B1 -154.3(8)
C1 C5 Mo1 B1 89.4(7)
C10 C5 Mo1 B1 -33.8(12)
C4 C5 Mo1 B4 -64.7(8)
C1 C5 Mo1 B4 179.0(6)
C10 C5 Mo1 B4 55.8(12)
C4 C5 Mo1 C3 37.9(7)
C1 C5 Mo1 C3 -78.5(7)
C10 C5 Mo1 C3 158.3(13)
C1 C5 Mo1 C4 -116.3(10)
C10 C5 Mo1 C4 120.5(15)
C4 C5 Mo1 B3 -110.3(7)
C1 C5 Mo1 B3 133.4(7)
C10 C5 Mo1 B3 10.2(12)
C4 C5 Mo1 C2 80.3(7)
C1 C5 Mo1 C2 -36.0(6)
C10 C5 Mo1 C2 -159.2(13)
C4 C5 Mo1 C1 116.3(10)
C10 C5 Mo1 C1 -123.2(14)
C4 C5 Mo1 Te1 88.6(10)
C1 C5 Mo1 Te1 -27.8(12)
C10 C5 Mo1 Te1 -151.0(9)
C4 C5 Mo1 Fe1 171.8(6)
C1 C5 Mo1 Fe1 55.5(7)
C10 C5 Mo1 Fe1 -67.7(12)
C4 C5 Mo1 Mo2 -107.3(7)
C1 C5 Mo1 Mo2 136.4(6)
C10 C5 Mo1 Mo2 13.2(15)
C2 C1 Mo1 B1 156.3(7)
C5 C1 Mo1 B1 -86.4(7)
C6 C1 Mo1 B1 33.8(11)
C2 C1 Mo1 B4 -119.0(8)
C5 C1 Mo1 B4 -1.6(10)
C6 C1 Mo1 B4 118.6(11)
C2 C1 Mo1 C3 -37.6(6)
C5 C1 Mo1 C3 79.8(7)
C6 C1 Mo1 C3 -160.0(13)
C2 C1 Mo1 C4 -80.3(7)
C5 C1 Mo1 C4 37.1(7)
C6 C1 Mo1 C4 157.3(13)
C2 C1 Mo1 B3 -172.2(6)
C5 C1 Mo1 B3 -54.8(8)
C6 C1 Mo1 B3 65.4(12)
C5 C1 Mo1 C2 117.4(10)
C6 C1 Mo1 C2 -122.4(14)
C2 C1 Mo1 C5 -117.4(10)
C6 C1 Mo1 C5 120.2(14)
C2 C1 Mo1 Te1 50.2(7)
C5 C1 Mo1 Te1 167.6(5)
C6 C1 Mo1 Te1 -72.2(12)
C2 C1 Mo1 Fe1 107.3(6)
C5 C1 Mo1 Fe1 -135.4(6)
C6 C1 Mo1 Fe1 -15.2(11)
C2 C1 Mo1 Mo2 133.8(6)
C5 C1 Mo1 Mo2 -108.8(8)
C6 C1 Mo1 Mo2 11.4(16)
C22 Fe1 Mo1 B1 -19.9(6)
C21 Fe1 Mo1 B1 -114.0(5)
C23 Fe1 Mo1 B1 140.5(8)
B2 Fe1 Mo1 B1 43.1(5)
Te1 Fe1 Mo1 B1 161.6(4)
Mo2 Fe1 Mo1 B1 94.0(4)
C22 Fe1 Mo1 B4 -99.4(5)
C21 Fe1 Mo1 B4 166.5(5)
C23 Fe1 Mo1 B4 61.0(7)
B1 Fe1 Mo1 B4 -79.5(5)
B2 Fe1 Mo1 B4 -36.4(4)
Te1 Fe1 Mo1 B4 82.1(3)
Mo2 Fe1 Mo1 B4 14.5(3)
C22 Fe1 Mo1 C3 105.3(6)
C21 Fe1 Mo1 C3 11.1(6)
C23 Fe1 Mo1 C3 -94.3(8)
B1 Fe1 Mo1 C3 125.1(6)
B2 Fe1 Mo1 C3 168.2(5)
Te1 Fe1 Mo1 C3 -73.2(5)
Mo2 Fe1 Mo1 C3 -140.9(5)
C22 Fe1 Mo1 C4 37.2(8)
C21 Fe1 Mo1 C4 -57.0(8)
C23 Fe1 Mo1 C4 -162.4(10)
B1 Fe1 Mo1 C4 57.0(8)
B2 Fe1 Mo1 C4 100.1(8)
Te1 Fe1 Mo1 C4 -141.3(7)
Mo2 Fe1 Mo1 C4 151.0(7)
C22 Fe1 Mo1 B3 -62.7(5)
C21 Fe1 Mo1 B3 -156.8(5)
C23 Fe1 Mo1 B3 97.7(7)
B1 Fe1 Mo1 B3 -42.8(5)
B2 Fe1 Mo1 B3 0.3(4)
Te1 Fe1 Mo1 B3 118.8(3)
Mo2 Fe1 Mo1 B3 51.2(3)
C22 Fe1 Mo1 C2 87.9(5)
C21 Fe1 Mo1 C2 -6.3(5)
C23 Fe1 Mo1 C2 -111.8(7)
B1 Fe1 Mo1 C2 107.7(5)
B2 Fe1 Mo1 C2 150.8(4)
Te1 Fe1 Mo1 C2 -90.6(3)
Mo2 Fe1 Mo1 C2 -158.3(3)
C22 Fe1 Mo1 C5 25.2(6)
C21 Fe1 Mo1 C5 -69.0(5)
C23 Fe1 Mo1 C5 -174.4(7)
B1 Fe1 Mo1 C5 45.0(5)
B2 Fe1 Mo1 C5 88.1(5)
Te1 Fe1 Mo1 C5 -153.3(4)
Mo2 Fe1 Mo1 C5 139.0(4)
C22 Fe1 Mo1 C1 53.7(5)
C21 Fe1 Mo1 C1 -40.5(5)
C23 Fe1 Mo1 C1 -145.9(7)
B1 Fe1 Mo1 C1 73.5(5)
B2 Fe1 Mo1 C1 116.6(4)
Te1 Fe1 Mo1 C1 -124.8(3)
Mo2 Fe1 Mo1 C1 167.5(3)
C22 Fe1 Mo1 Te1 178.5(4)
C21 Fe1 Mo1 Te1 84.3(4)
C23 Fe1 Mo1 Te1 -21.1(6)
B1 Fe1 Mo1 Te1 -161.6(4)
B2 Fe1 Mo1 Te1 -118.6(3)
Mo2 Fe1 Mo1 Te1 -67.64(3)
C22 Fe1 Mo1 Mo2 -113.9(4)
C21 Fe1 Mo1 Mo2 152.0(4)
C23 Fe1 Mo1 Mo2 46.5(6)
B1 Fe1 Mo1 Mo2 -94.0(4)
B2 Fe1 Mo1 Mo2 -50.9(3)
Te1 Fe1 Mo1 Mo2 67.64(3)
B3 B2 Mo2 B4 3.9(6)
B1 B2 Mo2 B4 -46.1(7)
Fe1 B2 Mo2 B4 -108.1(4)
B3 B2 Mo2 C13 -120.2(7)
B1 B2 Mo2 C13 -170.2(6)
Fe1 B2 Mo2 C13 127.8(5)
B3 B2 Mo2 C14 -88.2(6)
B1 B2 Mo2 C14 -138.2(6)
Fe1 B2 Mo2 C14 159.8(3)
B1 B2 Mo2 B3 -50.0(7)
Fe1 B2 Mo2 B3 -112.0(6)
B3 B2 Mo2 C12 -153.9(5)
B1 B2 Mo2 C12 156.1(6)
Fe1 B2 Mo2 C12 94.1(4)
B3 B2 Mo2 C15 -104.5(6)
B1 B2 Mo2 C15 -154.6(7)
Fe1 B2 Mo2 C15 143.4(4)
B3 B2 Mo2 C11 -140.0(6)
B1 B2 Mo2 C11 170.0(7)
Fe1 B2 Mo2 C11 108.0(4)
B3 B2 Mo2 Te1 96.8(5)
B1 B2 Mo2 Te1 46.8(7)
Fe1 B2 Mo2 Te1 -15.2(3)
B3 B2 Mo2 Fe1 112.0(6)
B1 B2 Mo2 Fe1 62.0(6)
B3 B2 Mo2 Mo1 50.3(4)
B1 B2 Mo2 Mo1 0.2(6)
Fe1 B2 Mo2 Mo1 -61.8(2)
B3 B4 Mo2 B2 -3.9(5)
Mo1 B4 Mo2 B2 66.5(4)
B3 B4 Mo2 C13 141.7(5)
Mo1 B4 Mo2 C13 -147.9(3)
B3 B4 Mo2 C14 109.8(5)
Mo1 B4 Mo2 C14 -179.8(4)
Mo1 B4 Mo2 B3 70.3(5)
B3 B4 Mo2 C12 139.6(7)
Mo1 B4 Mo2 C12 -150.1(6)
B3 B4 Mo2 C15 78.8(5)
Mo1 B4 Mo2 C15 149.2(3)
B3 B4 Mo2 C11 80.3(9)
Mo1 B4 Mo2 C11 150.6(6)
B3 B4 Mo2 Te1 -110.7(5)
Mo1 B4 Mo2 Te1 -40.4(3)
B3 B4 Mo2 Fe1 -54.1(5)
Mo1 B4 Mo2 Fe1 16.2(3)
B3 B4 Mo2 Mo1 -70.3(5)
C12 C13 Mo2 B2 -59.3(9)
C14 C13 Mo2 B2 55.2(9)
C18 C13 Mo2 B2 177.3(9)
C12 C13 Mo2 B4 -177.9(6)
C14 C13 Mo2 B4 -63.4(7)
C18 C13 Mo2 B4 58.7(10)
C12 C13 Mo2 C14 -114.5(9)
C18 C13 Mo2 C14 122.1(13)
C12 C13 Mo2 B3 -133.6(7)
C14 C13 Mo2 B3 -19.1(10)
C18 C13 Mo2 B3 103.0(10)
C14 C13 Mo2 C12 114.5(9)
C18 C13 Mo2 C12 -123.4(12)
C12 C13 Mo2 C15 -77.4(7)
C14 C13 Mo2 C15 37.1(6)
C18 C13 Mo2 C15 159.2(11)
C12 C13 Mo2 C11 -35.8(6)
C14 C13 Mo2 C11 78.8(7)
C18 C13 Mo2 C11 -159.1(11)
C12 C13 Mo2 Te1 83.9(6)
C14 C13 Mo2 Te1 -161.5(6)
C18 C13 Mo2 Te1 -39.4(10)
C12 C13 Mo2 Fe1 27.4(9)
C14 C13 Mo2 Fe1 141.9(5)
C18 C13 Mo2 Fe1 -96.0(10)
C12 C13 Mo2 Mo1 137.0(6)
C14 C13 Mo2 Mo1 -108.5(6)
C18 C13 Mo2 Mo1 13.6(13)
C15 C14 Mo2 B2 -29.1(8)
C13 C14 Mo2 B2 -144.8(7)
C19 C14 Mo2 B2 92.8(10)
C15 C14 Mo2 B4 -121.7(7)
C13 C14 Mo2 B4 122.6(7)
C19 C14 Mo2 B4 0.2(10)
C15 C14 Mo2 C13 115.7(9)
C19 C14 Mo2 C13 -122.4(12)
C15 C14 Mo2 B3 -76.9(7)
C13 C14 Mo2 B3 167.4(7)
C19 C14 Mo2 B3 45.0(10)
C15 C14 Mo2 C12 77.6(7)
C13 C14 Mo2 C12 -38.1(7)
C19 C14 Mo2 C12 -160.5(11)
C13 C14 Mo2 C15 -115.7(9)
C19 C14 Mo2 C15 121.9(12)
C15 C14 Mo2 C11 38.2(7)
C13 C14 Mo2 C11 -77.5(7)
C19 C14 Mo2 C11 160.1(11)
C15 C14 Mo2 Te1 143.6(5)
C13 C14 Mo2 Te1 27.9(8)
C19 C14 Mo2 Te1 -94.5(10)
C15 C14 Mo2 Fe1 14.9(11)
C13 C14 Mo2 Fe1 -100.8(8)
C19 C14 Mo2 Fe1 136.8(8)
C15 C14 Mo2 Mo1 -121.9(6)
C13 C14 Mo2 Mo1 122.4(6)
C19 C14 Mo2 Mo1 0.0(12)
B1 B3 Mo2 B2 48.7(7)
B4 B3 Mo2 B2 174.6(8)
Mo1 B3 Mo2 B2 107.2(6)
B1 B3 Mo2 B4 -125.8(8)
B2 B3 Mo2 B4 -174.6(8)
Mo1 B3 Mo2 B4 -67.4(5)
B1 B3 Mo2 C13 168.8(6)
B2 B3 Mo2 C13 120.1(7)
B4 B3 Mo2 C13 -65.3(8)
Mo1 B3 Mo2 C13 -132.7(5)
B1 B3 Mo2 C14 157.3(6)
B2 B3 Mo2 C14 108.6(6)
B4 B3 Mo2 C14 -76.9(5)
Mo1 B3 Mo2 C14 -144.3(3)
B1 B3 Mo2 C12 105.7(9)
B2 B3 Mo2 C12 57.0(10)
B4 B3 Mo2 C12 -128.4(8)
Mo1 B3 Mo2 C12 164.2(7)
B1 B3 Mo2 C15 123.1(6)
B2 B3 Mo2 C15 74.4(6)
B4 B3 Mo2 C15 -111.0(5)
Mo1 B3 Mo2 C15 -178.4(3)
B1 B3 Mo2 C11 95.8(7)
B2 B3 Mo2 C11 47.1(7)
B4 B3 Mo2 C11 -138.3(5)
Mo1 B3 Mo2 C11 154.3(3)
B1 B3 Mo2 Te1 -48.9(6)
B2 B3 Mo2 Te1 -97.6(5)
B4 B3 Mo2 Te1 77.0(5)
Mo1 B3 Mo2 Te1 9.6(3)
B1 B3 Mo2 Fe1 0.8(5)
B2 B3 Mo2 Fe1 -48.0(5)
B4 B3 Mo2 Fe1 126.6(5)
Mo1 B3 Mo2 Fe1 59.2(2)
B1 B3 Mo2 Mo1 -58.4(5)
B2 B3 Mo2 Mo1 -107.2(6)
B4 B3 Mo2 Mo1 67.4(5)
C11 C12 Mo2 B2 25.8(8)
C13 C12 Mo2 B2 142.2(6)
C17 C12 Mo2 B2 -99.8(13)
C11 C12 Mo2 B4 -112.9(9)
C13 C12 Mo2 B4 3.5(11)
C17 C12 Mo2 B4 121.5(12)
C11 C12 Mo2 C13 -116.4(10)
C17 C12 Mo2 C13 118.0(15)
C11 C12 Mo2 C14 -77.6(7)
C13 C12 Mo2 C14 38.8(6)
C17 C12 Mo2 C14 156.7(14)
C11 C12 Mo2 B3 -15.9(12)
C13 C12 Mo2 B3 100.5(10)
C17 C12 Mo2 B3 -141.5(12)
C11 C12 Mo2 C15 -36.4(6)
C13 C12 Mo2 C15 80.0(7)
C17 C12 Mo2 C15 -162.0(14)
C13 C12 Mo2 C11 116.4(10)
C17 C12 Mo2 C11 -125.6(16)
C11 C12 Mo2 Te1 139.5(6)
C13 C12 Mo2 Te1 -104.1(6)
C17 C12 Mo2 Te1 13.9(13)
C11 C12 Mo2 Fe1 81.1(7)
C13 C12 Mo2 Fe1 -162.5(5)
C17 C12 Mo2 Fe1 -44.6(13)
C11 C12 Mo2 Mo1 133.4(7)
C13 C12 Mo2 Mo1 -110.2(8)
C17 C12 Mo2 Mo1 7.8(18)
C14 C15 Mo2 B2 153.3(7)
C11 C15 Mo2 B2 -91.9(8)
C20 C15 Mo2 B2 33.3(10)
C14 C15 Mo2 B4 63.8(7)
C11 C15 Mo2 B4 178.5(7)
C20 C15 Mo2 B4 -56.2(11)
C14 C15 Mo2 C13 -38.4(6)
C11 C15 Mo2 C13 76.4(8)
C20 C15 Mo2 C13 -158.4(11)
C11 C15 Mo2 C14 114.8(10)
C20 C15 Mo2 C14 -120.0(13)
C14 C15 Mo2 B3 109.3(7)
C11 C15 Mo2 B3 -136.0(7)
C20 C15 Mo2 B3 -10.7(10)
C14 C15 Mo2 C12 -80.3(7)
C11 C15 Mo2 C12 34.4(7)
C20 C15 Mo2 C12 159.7(12)
C14 C15 Mo2 C11 -114.8(10)
C20 C15 Mo2 C11 125.2(13)
C14 C15 Mo2 Te1 -90.9(9)
C11 C15 Mo2 Te1 23.9(11)
C20 C15 Mo2 Te1 149.1(7)
C14 C15 Mo2 Fe1 -173.2(5)
C11 C15 Mo2 Fe1 -58.4(8)
C20 C15 Mo2 Fe1 66.8(10)
C14 C15 Mo2 Mo1 107.1(6)
C11 C15 Mo2 Mo1 -138.1(7)
C20 C15 Mo2 Mo1 -12.9(13)
C12 C11 Mo2 B2 -156.8(7)
C15 C11 Mo2 B2 84.1(7)
C16 C11 Mo2 B2 -32.5(10)
C12 C11 Mo2 B4 116.8(8)
C15 C11 Mo2 B4 -2.4(12)
C16 C11 Mo2 B4 -118.9(10)
C12 C11 Mo2 C13 38.2(7)
C15 C11 Mo2 C13 -81.0(7)
C16 C11 Mo2 C13 162.5(11)
C12 C11 Mo2 C14 81.3(8)
C15 C11 Mo2 C14 -37.9(6)
C16 C11 Mo2 C14 -154.4(12)
C12 C11 Mo2 B3 171.5(7)
C15 C11 Mo2 B3 52.3(8)
C16 C11 Mo2 B3 -64.2(11)
C15 C11 Mo2 C12 -119.2(11)
C16 C11 Mo2 C12 124.3(13)
C12 C11 Mo2 C15 119.2(10)
C16 C11 Mo2 C15 -116.5(13)
C12 C11 Mo2 Te1 -50.0(8)
C15 C11 Mo2 Te1 -169.2(5)
C16 C11 Mo2 Te1 74.3(11)
C12 C11 Mo2 Fe1 -107.7(7)
C15 C11 Mo2 Fe1 133.1(6)
C16 C11 Mo2 Fe1 16.6(10)
C12 C11 Mo2 Mo1 -131.5(8)
C15 C11 Mo2 Mo1 109.3(7)
C16 C11 Mo2 Mo1 -7.2(15)
C22 Fe1 Mo2 B2 15.6(6)
C21 Fe1 Mo2 B2 -145.1(7)
C23 Fe1 Mo2 B2 110.1(6)
B1 Fe1 Mo2 B2 -43.5(5)
Te1 Fe1 Mo2 B2 -162.6(4)
Mo1 Fe1 Mo2 B2 -94.4(4)
C22 Fe1 Mo2 B4 95.6(5)
C21 Fe1 Mo2 B4 -65.1(7)
C23 Fe1 Mo2 B4 -169.9(5)
B1 Fe1 Mo2 B4 36.5(4)
B2 Fe1 Mo2 B4 80.0(5)
Te1 Fe1 Mo2 B4 -82.6(3)
Mo1 Fe1 Mo2 B4 -14.4(3)
C22 Fe1 Mo2 C13 -109.1(6)
C21 Fe1 Mo2 C13 90.2(8)
C23 Fe1 Mo2 C13 -14.5(6)
B1 Fe1 Mo2 C13 -168.2(5)
B2 Fe1 Mo2 C13 -124.7(6)
Te1 Fe1 Mo2 C13 72.7(4)
Mo1 Fe1 Mo2 C13 140.9(4)
C22 Fe1 Mo2 C14 -39.1(8)
C21 Fe1 Mo2 C14 160.2(9)
C23 Fe1 Mo2 C14 55.5(8)
B1 Fe1 Mo2 C14 -98.2(8)
B2 Fe1 Mo2 C14 -54.7(8)
Te1 Fe1 Mo2 C14 142.8(7)
Mo1 Fe1 Mo2 C14 -149.1(7)
C22 Fe1 Mo2 B3 58.5(5)
C21 Fe1 Mo2 B3 -102.2(7)
C23 Fe1 Mo2 B3 153.1(5)
B1 Fe1 Mo2 B3 -0.6(4)
B2 Fe1 Mo2 B3 42.9(5)
Te1 Fe1 Mo2 B3 -119.7(3)
Mo1 Fe1 Mo2 B3 -51.5(3)
C22 Fe1 Mo2 C12 -92.7(5)
C21 Fe1 Mo2 C12 106.7(7)
C23 Fe1 Mo2 C12 1.9(5)
B1 Fe1 Mo2 C12 -151.8(5)
B2 Fe1 Mo2 C12 -108.2(5)
Te1 Fe1 Mo2 C12 89.2(3)
Mo1 Fe1 Mo2 C12 157.4(3)
C22 Fe1 Mo2 C15 -29.0(5)
C21 Fe1 Mo2 C15 170.4(7)
C23 Fe1 Mo2 C15 65.6(5)
B1 Fe1 Mo2 C15 -88.1(5)
B2 Fe1 Mo2 C15 -44.5(5)
Te1 Fe1 Mo2 C15 152.9(3)
Mo1 Fe1 Mo2 C15 -139.0(3)
C22 Fe1 Mo2 C11 -59.0(5)
C21 Fe1 Mo2 C11 140.3(7)
C23 Fe1 Mo2 C11 35.5(5)
B1 Fe1 Mo2 C11 -118.1(4)
B2 Fe1 Mo2 C11 -74.6(5)
Te1 Fe1 Mo2 C11 122.8(3)
Mo1 Fe1 Mo2 C11 -169.0(3)
C22 Fe1 Mo2 Te1 178.1(4)
C21 Fe1 Mo2 Te1 17.5(6)
C23 Fe1 Mo2 Te1 -87.3(4)
B1 Fe1 Mo2 Te1 119.0(3)
B2 Fe1 Mo2 Te1 162.6(4)
Mo1 Fe1 Mo2 Te1 68.17(3)
C22 Fe1 Mo2 Mo1 110.0(4)
C21 Fe1 Mo2 Mo1 -50.7(6)
C23 Fe1 Mo2 Mo1 -155.5(4)
B1 Fe1 Mo2 Mo1 50.9(3)
B2 Fe1 Mo2 Mo1 94.4(4)
Te1 Fe1 Mo2 Mo1 -68.17(3)
B1 Mo1 Mo2 B2 -0.2(5)
B4 Mo1 Mo2 B2 -107.4(5)
C3 Mo1 Mo2 B2 -169.9(6)
C4 Mo1 Mo2 B2 -108.4(6)
B3 Mo1 Mo2 B2 -45.4(5)
C2 Mo1 Mo2 B2 114.7(8)
C5 Mo1 Mo2 B2 -49.3(6)
C1 Mo1 Mo2 B2 23.1(7)
Te1 Mo1 Mo2 B2 123.6(3)
Fe1 Mo1 Mo2 B2 54.2(3)
B1 Mo1 Mo2 B4 107.2(5)
C3 Mo1 Mo2 B4 -62.5(6)
C4 Mo1 Mo2 B4 -1.0(6)
B3 Mo1 Mo2 B4 62.0(5)
C2 Mo1 Mo2 B4 -138.0(8)
C5 Mo1 Mo2 B4 58.1(7)
C1 Mo1 Mo2 B4 130.5(8)
Te1 Mo1 Mo2 B4 -129.1(4)
Fe1 Mo1 Mo2 B4 161.5(4)
B1 Mo1 Mo2 C13 169.0(6)
B4 Mo1 Mo2 C13 61.8(6)
C3 Mo1 Mo2 C13 -0.7(7)
C4 Mo1 Mo2 C13 60.8(7)
B3 Mo1 Mo2 C13 123.8(6)
C2 Mo1 Mo2 C13 -76.2(8)
C5 Mo1 Mo2 C13 119.9(7)
C1 Mo1 Mo2 C13 -167.7(8)
Te1 Mo1 Mo2 C13 -67.3(5)
Fe1 Mo1 Mo2 C13 -136.7(5)
B1 Mo1 Mo2 C14 107.4(5)
B4 Mo1 Mo2 C14 0.3(5)
C3 Mo1 Mo2 C14 -62.3(6)
C4 Mo1 Mo2 C14 -0.8(6)
B3 Mo1 Mo2 C14 62.2(6)
C2 Mo1 Mo2 C14 -137.7(8)
C5 Mo1 Mo2 C14 58.4(7)
C1 Mo1 Mo2 C14 130.8(8)
Te1 Mo1 Mo2 C14 -128.8(4)
Fe1 Mo1 Mo2 C14 161.8(4)
B1 Mo1 Mo2 B3 45.2(5)
B4 Mo1 Mo2 B3 -62.0(5)
C3 Mo1 Mo2 B3 -124.5(6)
C4 Mo1 Mo2 B3 -63.0(6)
C2 Mo1 Mo2 B3 160.1(8)
C5 Mo1 Mo2 B3 -3.9(7)
C1 Mo1 Mo2 B3 68.5(8)
Te1 Mo1 Mo2 B3 169.0(4)
Fe1 Mo1 Mo2 B3 99.6(4)
B1 Mo1 Mo2 C12 -116.6(9)
B4 Mo1 Mo2 C12 136.3(9)
C3 Mo1 Mo2 C12 73.8(9)
C4 Mo1 Mo2 C12 135.2(9)
B3 Mo1 Mo2 C12 -161.8(9)
C2 Mo1 Mo2 C12 -1.7(10)
C5 Mo1 Mo2 C12 -165.6(9)
C1 Mo1 Mo2 C12 -93.2(10)
Te1 Mo1 Mo2 C12 7.2(8)
Fe1 Mo1 Mo2 C12 -62.2(8)
B1 Mo1 Mo2 C15 48.0(6)
B4 Mo1 Mo2 C15 -59.2(6)
C3 Mo1 Mo2 C15 -121.7(7)
C4 Mo1 Mo2 C15 -60.2(7)
B3 Mo1 Mo2 C15 2.8(6)
C2 Mo1 Mo2 C15 162.9(8)
C5 Mo1 Mo2 C15 -1.1(7)
C1 Mo1 Mo2 C15 71.3(8)
Te1 Mo1 Mo2 C15 171.8(5)
Fe1 Mo1 Mo2 C15 102.4(5)
B1 Mo1 Mo2 C11 -26.5(7)
B4 Mo1 Mo2 C11 -133.6(8)
C3 Mo1 Mo2 C11 163.8(8)
C4 Mo1 Mo2 C11 -134.7(8)
B3 Mo1 Mo2 C11 -71.7(8)
C2 Mo1 Mo2 C11 88.4(10)
C5 Mo1 Mo2 C11 -75.5(8)
C1 Mo1 Mo2 C11 -3.1(9)
Te1 Mo1 Mo2 C11 97.3(7)
Fe1 Mo1 Mo2 C11 27.9(7)
B1 Mo1 Mo2 Te1 -123.8(3)
B4 Mo1 Mo2 Te1 129.1(4)
C3 Mo1 Mo2 Te1 66.6(5)
C4 Mo1 Mo2 Te1 128.1(5)
B3 Mo1 Mo2 Te1 -169.0(4)
C2 Mo1 Mo2 Te1 -8.9(7)
C5 Mo1 Mo2 Te1 -172.8(5)
C1 Mo1 Mo2 Te1 -100.4(7)
Fe1 Mo1 Mo2 Te1 -69.40(4)
B1 Mo1 Mo2 Fe1 -54.4(3)
B4 Mo1 Mo2 Fe1 -161.5(4)
C3 Mo1 Mo2 Fe1 136.0(5)
C4 Mo1 Mo2 Fe1 -162.5(5)
B3 Mo1 Mo2 Fe1 -99.6(4)
C2 Mo1 Mo2 Fe1 60.5(7)
C5 Mo1 Mo2 Fe1 -103.4(5)
C1 Mo1 Mo2 Fe1 -31.0(7)
Te1 Mo1 Mo2 Fe1 69.40(4)
C22 Fe1 Te1 Mo2 -121(12)
C21 Fe1 Te1 Mo2 -169.5(4)
C23 Fe1 Te1 Mo2 92.1(3)
B1 Fe1 Te1 Mo2 -61.7(3)
B2 Fe1 Te1 Mo2 -13.6(3)
Mo1 Fe1 Te1 Mo2 -75.99(3)
C22 Fe1 Te1 Mo1 -45(12)
C21 Fe1 Te1 Mo1 -93.5(4)
C23 Fe1 Te1 Mo1 168.1(3)
B1 Fe1 Te1 Mo1 14.3(3)
B2 Fe1 Te1 Mo1 62.4(3)
Mo2 Fe1 Te1 Mo1 75.99(3)
B2 Mo2 Te1 Fe1 14.1(3)
B4 Mo2 Te1 Fe1 106.8(3)
C13 Mo2 Te1 Fe1 -142.2(3)
C14 Mo2 Te1 Fe1 -158.9(4)
B3 Mo2 Te1 Fe1 61.9(3)
C12 Mo2 Te1 Fe1 -106.2(3)
C15 Mo2 Te1 Fe1 -97.1(7)
C11 Mo2 Te1 Fe1 -80.9(4)
Mo1 Mo2 Te1 Fe1 70.77(4)
B2 Mo2 Te1 Mo1 -56.7(3)
B4 Mo2 Te1 Mo1 36.0(3)
C13 Mo2 Te1 Mo1 147.0(3)
C14 Mo2 Te1 Mo1 130.3(4)
B3 Mo2 Te1 Mo1 -8.9(3)
C12 Mo2 Te1 Mo1 -177.0(3)
C15 Mo2 Te1 Mo1 -167.9(7)
C11 Mo2 Te1 Mo1 -151.7(4)
Fe1 Mo2 Te1 Mo1 -70.77(4)
B1 Mo1 Te1 Fe1 -14.9(3)
B4 Mo1 Te1 Fe1 -107.5(3)
C3 Mo1 Te1 Fe1 141.4(3)
C4 Mo1 Te1 Fe1 158.1(4)
B3 Mo1 Te1 Fe1 -62.6(3)
C2 Mo1 Te1 Fe1 104.9(3)
C5 Mo1 Te1 Fe1 97.8(8)
C1 Mo1 Te1 Fe1 79.0(3)
Mo2 Mo1 Te1 Fe1 -71.44(4)
B1 Mo1 Te1 Mo2 56.5(3)
B4 Mo1 Te1 Mo2 -36.1(3)
C3 Mo1 Te1 Mo2 -147.1(3)
C4 Mo1 Te1 Mo2 -130.5(4)
B3 Mo1 Te1 Mo2 8.8(3)
C2 Mo1 Te1 Mo2 176.4(3)
C5 Mo1 Te1 Mo2 169.3(8)
C1 Mo1 Te1 Mo2 150.5(3)
Fe1 Mo1 Te1 Mo2 71.44(4)
